data_4512218
loop_
_publ_author_name
'Bala, Sukhen'
'Bhattacharya, Sudeshna'
'Goswami, Arijit'
'Adhikary, Amit'
'Konar, Sanjit'
'Mondal, Raju'

_publ_section_title
;
 Designing Functional Metal--Organic Frameworks by Imparting a Hexanuclear
 Copper-Based Secondary Building Unit Specific Properties: Structural
 Correlation With Magnetic and Photocatalytic Activity
;
_journal_issue 12
_journal_name_full 'Crystal Growth &amp; Design'
_journal_page_first 6391
_journal_paper_doi 10.1021/cg501226v
_journal_volume 14
_journal_year 2014
_chemical_formula_sum 'C50 H58 Cu6 N14 O16'
_chemical_formula_weight 1492.34
_chemical_name_systematic
;

 ?

;
_space_group_IT_number 14
_symmetry_cell_setting monoclinic
_symmetry_space_group_name_Hall '-P 2ybc'
_symmetry_space_group_name_H-M 'P 1 21/c 1'
_atom_sites_solution_hydrogens geom
_atom_sites_solution_primary direct
_atom_sites_solution_secondary difmap
_audit_creation_method SHELXL-97
_cell_angle_alpha 90.00
_cell_angle_beta 109.325(4)
_cell_angle_gamma 90.00
_cell_formula_units_Z 2
_cell_length_a 10.1258(11)
_cell_length_b 23.350(3)
_cell_length_c 12.4335(14)
_cell_measurement_reflns_used 2332
_cell_measurement_temperature 120(2)
_cell_measurement_theta_max 29.61
_cell_measurement_theta_min 2.30
_cell_volume 2774.1(6)
_computing_cell_refinement 'Bruker APEX-2'
_computing_data_collection 'Bruker APEX-2'
_computing_data_reduction 'Bruker SHELXTL'
_computing_molecular_graphics 'Bruker SHELXTL'
_computing_publication_material 'Bruker SHELXTL'
_computing_structure_refinement 'SHELXL-97 (Sheldrick, 1997)'
_computing_structure_solution 'SHELXS-97 (Sheldrick, 1990)'
_diffrn_ambient_temperature 120(2)
_diffrn_detector_area_resol_mean 8
_diffrn_measured_fraction_theta_full 0.952
_diffrn_measured_fraction_theta_max 0.952
_diffrn_measurement_device_type 'Bruker APEX-2 CCD area detector'
_diffrn_measurement_method '/w scans'
_diffrn_radiation_monochromator graphite
_diffrn_radiation_source 'fine-focus sealed tube'
_diffrn_radiation_type MoK\a
_diffrn_radiation_wavelength 0.71073
_diffrn_reflns_av_R_equivalents 0.1783
_diffrn_reflns_av_sigmaI/netI 0.1833
_diffrn_reflns_limit_h_max 14
_diffrn_reflns_limit_h_min -14
_diffrn_reflns_limit_k_max 32
_diffrn_reflns_limit_k_min -28
_diffrn_reflns_limit_l_max 17
_diffrn_reflns_limit_l_min -15
_diffrn_reflns_number 32717
_diffrn_reflns_theta_full 29.50
_diffrn_reflns_theta_max 29.50
_diffrn_reflns_theta_min 1.94
_diffrn_standards_decay_% 0
_exptl_absorpt_coefficient_mu 2.342
_exptl_absorpt_correction_T_max 0.7465
_exptl_absorpt_correction_T_min 0.5562
_exptl_absorpt_correction_type multi-scan
_exptl_absorpt_process_details 'SADABS v.2.03 (Bruker, 2001), R(int)=0.1427 before correction'
_exptl_crystal_colour red
_exptl_crystal_density_diffrn 1.787
_exptl_crystal_density_meas ?
_exptl_crystal_density_method 'not measured'
_exptl_crystal_description Cube
_exptl_crystal_F_000 1516
_exptl_crystal_size_max 0.28
_exptl_crystal_size_mid 0.24
_exptl_crystal_size_min 0.22
_refine_diff_density_max 0.770
_refine_diff_density_min -0.942
_refine_diff_density_rms 0.151
_refine_ls_extinction_method none
_refine_ls_goodness_of_fit_ref 0.981
_refine_ls_hydrogen_treatment constr
_refine_ls_matrix_type full
_refine_ls_number_parameters 379
_refine_ls_number_reflns 7354
_refine_ls_number_restraints 0
_refine_ls_restrained_S_all 0.981
_refine_ls_R_factor_all 0.1897
_refine_ls_R_factor_gt 0.0746
_refine_ls_shift/su_max 0.000
_refine_ls_shift/su_mean 0.000
_refine_ls_structure_factor_coef Fsqd
_refine_ls_weighting_details 'calc w=1/[\s^2^(Fo^2^)+(0.1000P)^2^+0.0000P] where P=(Fo^2^+2Fc^2^)/3'
_refine_ls_weighting_scheme calc
_refine_ls_wR_factor_gt 0.1702
_refine_ls_wR_factor_ref 0.2230
_reflns_number_gt 3403
_reflns_number_total 7354
_reflns_threshold_expression I>2\s(I)
_cod_data_source_file cg501226v_si_002.cif
_cod_data_source_block 13sb011_0m
_cod_depositor_comments
;
The following automatic conversions were performed:

'_symmetry_cell_setting' value 'Monoclinic' changed to 'monoclinic'
according to
/home/saulius/struct/COD-crude-data--automatic-downloads/rss-feeds/ACS/lib/dictionaries/cif_core.dic
dictionary named 'cif_core.dic' version 2.4.2 from 2011-04-26.

Automatic conversion script
Id: cif_fix_values 2827 2014-09-09 07:05:25Z andrius 

The following automatic conversions were performed:

'_exptl_crystal_density_meas' value 'not measured' was changed to '?'
- the value is perceived as not measured.

Automatic conversion script
Id: cif_fix_values 3008 2015-01-20 13:52:24Z robertas 

 Adding full bibliography for 4512216--4512218.cif.
;
_cod_original_cell_volume 2774.1(5)
_cod_original_sg_symbol_H-M P2(1)/c
_cod_database_code 4512218

loop_
_symmetry_equiv_pos_as_xyz
'x, y, z'
'-x, y+1/2, -z+1/2'
'-x, -y, -z'
'x, -y-1/2, z-1/2'

loop_
_atom_site_label
_atom_site_type_symbol
_atom_site_fract_x
_atom_site_fract_y
_atom_site_fract_z
_atom_site_U_iso_or_equiv
_atom_site_adp_type
_atom_site_occupancy
_atom_site_symmetry_multiplicity
_atom_site_calc_flag
_atom_site_refinement_flags
_atom_site_disorder_assembly
_atom_site_disorder_group
Cu1 Cu 0.03361(7) 0.06035(3) 0.16374(6) 0.0298(2) Uani 1 1 d . . .
Cu2 Cu -0.25441(7) 0.14167(3) 0.05598(6) 0.0350(2) Uani 1 1 d . . .
Cu3 Cu -0.26112(7) 0.00104(3) -0.00695(6) 0.0303(2) Uani 1 1 d . . .
O1WS O -0.1738(4) 0.06320(17) 0.1003(3) 0.0308(9) Uani 1 1 d . . .
O1 O 0.2380(4) 0.05685(18) 0.2411(4) 0.0352(10) Uani 1 1 d . . .
N1C N 0.0239(4) -0.0207(2) 0.1326(4) 0.0286(11) Uani 1 1 d . . .
N1B N -0.4223(5) 0.0499(2) -0.0746(4) 0.0350(12) Uani 1 1 d . . .
N1A N 0.0315(5) 0.1389(2) 0.2103(5) 0.0358(12) Uani 1 1 d . . .
N2C N -0.0995(5) -0.0453(2) 0.0636(4) 0.0318(11) Uani 1 1 d . . .
C9 C 0.4796(6) 0.1153(2) 0.4034(5) 0.0267(12) Uani 1 1 d . . .
C1 C 0.4452(5) 0.1132(3) 0.2813(5) 0.0294(13) Uani 1 1 d . A .
N2A N -0.0859(5) 0.1718(2) 0.1687(5) 0.0391(13) Uani 1 1 d . . .
C11 C 0.3367(5) 0.0717(2) 0.2068(5) 0.0270(12) Uani 1 1 d . . .
C1C C 0.1184(6) -0.0626(3) 0.1649(5) 0.0334(14) Uani 1 1 d . . .
H1CA H 0.2107 -0.0575 0.2115 0.040 Uiso 1 1 calc R . .
C4 C 0.6069(7) 0.2046(3) 0.3993(5) 0.0364(15) Uani 1 1 d . . .
N2B N -0.4220(5) 0.1047(2) -0.0455(4) 0.0365(12) Uani 1 1 d . . .
C10 C 0.5620(6) 0.1621(3) 0.4618(5) 0.0320(13) Uani 1 1 d . A .
C3 C 0.5828(8) 0.1977(4) 0.2850(6) 0.053(2) Uani 1 1 d . A 1
H3A H 0.6210 0.2232 0.2459 0.064 Uiso 1 1 calc R A 1
C8 C 0.4365(7) 0.0741(3) 0.4656(5) 0.0382(15) Uani 1 1 d . A .
H8A H 0.3813 0.0438 0.4271 0.046 Uiso 1 1 calc R . .
C3B C -0.5494(7) 0.1283(3) -0.0980(6) 0.0472(18) Uani 1 1 d . . .
H3BA H -0.5752 0.1662 -0.0933 0.057 Uiso 1 1 calc R . .
C3C C -0.0697(7) -0.1017(3) 0.0586(6) 0.0393(15) Uani 1 1 d . . .
H3CA H -0.1338 -0.1286 0.0166 0.047 Uiso 1 1 calc R . .
C2C C 0.0618(7) -0.1141(3) 0.1205(6) 0.0426(16) Uani 1 1 d . . .
H2CA H 0.1054 -0.1497 0.1312 0.051 Uiso 1 1 calc R . .
C1B C -0.5521(6) 0.0363(4) -0.1447(5) 0.0431(17) Uani 1 1 d . . .
H1BA H -0.5800 0.0004 -0.1763 0.052 Uiso 1 1 calc R . .
C5 C 0.5949(7) 0.1649(3) 0.5831(5) 0.0397(15) Uani 1 1 d . . .
H5A H 0.6463 0.1959 0.6227 0.048 Uiso 1 1 calc R A .
C2B C -0.6356(6) 0.0837(4) -0.1616(6) 0.054(2) Uani 1 1 d . . .
H2BA H -0.7296 0.0862 -0.2057 0.065 Uiso 1 1 calc R . .
C6 C 0.5536(7) 0.1241(3) 0.6408(6) 0.0420(16) Uani 1 1 d . A .
H6A H 0.5779 0.1267 0.7196 0.050 Uiso 1 1 calc R . .
C2 C 0.5001(7) 0.1518(3) 0.2275(6) 0.0419(16) Uani 1 1 d . . .
H2A H 0.4826 0.1478 0.1496 0.050 Uiso 1 1 calc R A 1
C1A C 0.1251(7) 0.1699(3) 0.2911(7) 0.062(2) Uani 1 1 d . . .
H1AA H 0.2146 0.1578 0.3339 0.074 Uiso 1 1 calc R . .
C3A C -0.0627(7) 0.2218(3) 0.2224(7) 0.060(2) Uani 1 1 d . . .
H3AA H -0.1268 0.2517 0.2084 0.072 Uiso 1 1 calc R . .
C7 C 0.4729(7) 0.0768(3) 0.5826(6) 0.0450(17) Uani 1 1 d . . .
H7A H 0.4452 0.0483 0.6227 0.054 Uiso 1 1 calc R A .
O1S O 0.8034(6) 0.0481(3) 0.3059(4) 0.0587(14) Uani 1 1 d . . .
C3S C 0.8549(7) 0.0880(4) 0.3740(6) 0.0479(17) Uani 1 1 d . . .
H3SA H 0.8742 0.1226 0.3456 0.057 Uiso 1 1 calc R . .
N1S N 0.8825(6) 0.0825(3) 0.4845(5) 0.0509(15) Uani 1 1 d . . .
C2S C 0.8421(11) 0.0315(4) 0.5314(8) 0.079(3) Uani 1 1 d . . .
H2SA H 0.8135 0.0026 0.4735 0.118 Uiso 1 1 calc R . .
H2SB H 0.7659 0.0403 0.5584 0.118 Uiso 1 1 calc R . .
H2SC H 0.9202 0.0178 0.5936 0.118 Uiso 1 1 calc R . .
C2A C 0.0673(8) 0.2231(4) 0.3007(8) 0.073(3) Uani 1 1 d . . .
H2AA H 0.1088 0.2529 0.3499 0.088 Uiso 1 1 calc R . .
C1S C 0.9478(11) 0.1302(5) 0.5606(9) 0.094(4) Uani 1 1 d . . .
H1SA H 0.9866 0.1569 0.5206 0.141 Uiso 1 1 calc R . .
H1SB H 1.0208 0.1157 0.6258 0.141 Uiso 1 1 calc R . .
H1SC H 0.8785 0.1491 0.5852 0.141 Uiso 1 1 calc R . .
O2 O 0.3527(5) 0.0594(2) 0.1137(4) 0.0431(11) Uani 1 1 d . . .
C12 C 0.6822(8) 0.2601(3) 0.4482(7) 0.057(2) Uani 1 1 d . A .
O3 O 0.6531(5) 0.2822(2) 0.5297(4) 0.0482(12) Uani 1 1 d . . .
O4 O 0.7614(9) 0.2813(3) 0.4041(6) 0.102(3) Uani 1 1 d . . .
O1SA O 0.261(4) 0.2271(14) 0.600(3) 0.392(15) Uiso 1 1 d . B 3
C1SA C 0.166(4) 0.2761(18) 0.577(3) 0.314(16) Uiso 1 1 d . B 3
O1W O 0.456(10) 0.256(4) -0.258(8) 0.58(6) Uiso 0.50 1 d P C 2
O1W' O 0.333(2) 0.2341(10) 0.0223(18) 0.147(7) Uiso 0.50 1 d P D 1

loop_
_atom_site_aniso_label
_atom_site_aniso_U_11
_atom_site_aniso_U_22
_atom_site_aniso_U_33
_atom_site_aniso_U_23
_atom_site_aniso_U_13
_atom_site_aniso_U_12
Cu1 0.0200(3) 0.0332(4) 0.0325(4) -0.0040(3) 0.0035(3) -0.0025(3)
Cu2 0.0295(4) 0.0335(4) 0.0368(5) 0.0065(3) 0.0041(3) 0.0048(3)
Cu3 0.0217(3) 0.0376(5) 0.0275(4) -0.0044(3) 0.0026(3) -0.0045(3)
O1WS 0.0205(18) 0.032(2) 0.032(2) -0.0048(17) -0.0021(16) -0.0102(16)
O1 0.0226(19) 0.039(3) 0.038(2) -0.0001(19) 0.0024(18) -0.0039(17)
N1C 0.018(2) 0.036(3) 0.029(3) -0.005(2) 0.0052(19) -0.0021(19)
N1B 0.027(2) 0.044(3) 0.034(3) -0.001(2) 0.009(2) -0.007(2)
N1A 0.031(3) 0.031(3) 0.043(3) -0.005(2) 0.009(2) 0.001(2)
N2C 0.031(2) 0.034(3) 0.030(3) -0.006(2) 0.009(2) -0.010(2)
C9 0.025(3) 0.027(3) 0.026(3) -0.002(2) 0.006(2) -0.002(2)
C1 0.021(3) 0.033(3) 0.030(3) -0.003(3) 0.004(2) -0.003(2)
N2A 0.030(3) 0.032(3) 0.046(3) 0.006(3) 0.000(2) 0.009(2)
C11 0.019(2) 0.025(3) 0.031(3) -0.006(2) 0.000(2) -0.004(2)
C1C 0.025(3) 0.036(3) 0.037(3) 0.001(3) 0.007(3) 0.007(2)
C4 0.041(3) 0.032(3) 0.035(3) -0.011(3) 0.010(3) -0.020(3)
N2B 0.025(2) 0.041(3) 0.038(3) 0.003(2) 0.003(2) 0.005(2)
C10 0.030(3) 0.036(3) 0.030(3) -0.002(3) 0.010(3) -0.008(3)
C3 0.057(4) 0.061(5) 0.047(4) -0.003(4) 0.024(4) -0.029(4)
C8 0.042(3) 0.034(4) 0.040(4) -0.005(3) 0.015(3) -0.012(3)
C3B 0.034(3) 0.065(5) 0.038(4) 0.007(3) 0.006(3) 0.018(3)
C3C 0.040(3) 0.034(4) 0.046(4) -0.011(3) 0.017(3) -0.008(3)
C2C 0.047(4) 0.031(4) 0.053(4) -0.007(3) 0.020(3) 0.013(3)
C1B 0.025(3) 0.075(5) 0.028(3) 0.003(3) 0.007(3) -0.006(3)
C5 0.040(3) 0.042(4) 0.032(3) -0.007(3) 0.004(3) -0.011(3)
C2B 0.017(3) 0.093(6) 0.046(4) 0.010(4) 0.003(3) 0.002(3)
C6 0.045(4) 0.051(4) 0.029(3) 0.000(3) 0.011(3) -0.008(3)
C2 0.047(4) 0.048(4) 0.033(4) -0.015(3) 0.017(3) -0.019(3)
C1A 0.027(3) 0.047(4) 0.093(6) -0.024(4) -0.004(4) 0.002(3)
C3A 0.040(4) 0.037(4) 0.090(6) -0.015(4) 0.006(4) 0.000(3)
C7 0.042(4) 0.048(4) 0.041(4) 0.004(3) 0.009(3) -0.017(3)
O1S 0.060(3) 0.075(4) 0.039(3) -0.006(3) 0.013(3) -0.009(3)
C3S 0.038(4) 0.069(5) 0.041(4) 0.002(4) 0.018(3) -0.004(3)
N1S 0.042(3) 0.072(4) 0.039(3) -0.006(3) 0.013(3) -0.011(3)
C2S 0.098(7) 0.089(7) 0.059(6) 0.019(5) 0.039(5) -0.009(6)
C2A 0.049(4) 0.049(5) 0.106(7) -0.035(5) 0.006(5) -0.012(4)
C1S 0.092(8) 0.118(9) 0.071(7) -0.048(6) 0.027(6) -0.030(6)
O2 0.045(3) 0.049(3) 0.034(2) -0.015(2) 0.011(2) -0.013(2)
C12 0.061(5) 0.045(4) 0.061(5) -0.014(4) 0.016(4) -0.024(4)
O3 0.058(3) 0.032(3) 0.046(3) -0.008(2) 0.006(2) -0.009(2)
O4 0.154(7) 0.088(5) 0.093(5) -0.046(4) 0.082(5) -0.097(5)

loop_
_atom_type_symbol
_atom_type_description
_atom_type_scat_dispersion_real
_atom_type_scat_dispersion_imag
_atom_type_scat_source
C C 0.0033 0.0016 'International Tables Vol C Tables 4.2.6.8 and 6.1.1.4'
H H 0.0000 0.0000 'International Tables Vol C Tables 4.2.6.8 and 6.1.1.4'
N N 0.0061 0.0033 'International Tables Vol C Tables 4.2.6.8 and 6.1.1.4'
O O 0.0106 0.0060 'International Tables Vol C Tables 4.2.6.8 and 6.1.1.4'
Cu Cu 0.3201 1.2651 'International Tables Vol C Tables 4.2.6.8 and 6.1.1.4'

loop_
_geom_angle_atom_site_label_1
_geom_angle_atom_site_label_2
_geom_angle_atom_site_label_3
_geom_angle
_geom_angle_site_symmetry_1
_geom_angle_site_symmetry_3
N1C Cu1 N1A 172.1(2) . .
N1C Cu1 O1 91.89(18) . .
N1A Cu1 O1 90.40(19) . .
N1C Cu1 O1WS 88.62(17) . .
N1A Cu1 O1WS 88.40(19) . .
O1 Cu1 O1WS 174.63(17) . .
N2A Cu2 N2B 173.8(2) . .
N2A Cu2 O3 92.8(2) . 4_465
N2B Cu2 O3 91.6(2) . 4_465
N2A Cu2 O1WS 87.24(18) . .
N2B Cu2 O1WS 87.76(19) . .
O3 Cu2 O1WS 171.62(19) 4_465 .
N2C Cu3 N1B 178.1(2) . .
N2C Cu3 O2 92.6(2) . 3
N1B Cu3 O2 89.3(2) . 3
N2C Cu3 O1WS 88.98(19) . .
N1B Cu3 O1WS 89.11(19) . .
O2 Cu3 O1WS 178.35(18) 3 .
Cu3 O1WS Cu1 115.0(2) . .
Cu3 O1WS Cu2 115.84(18) . .
Cu1 O1WS Cu2 114.86(18) . .
C11 O1 Cu1 130.2(4) . .
C1C N1C N2C 107.0(5) . .
C1C N1C Cu1 132.5(4) . .
N2C N1C Cu1 120.5(4) . .
N2B N1B C1B 108.4(5) . .
N2B N1B Cu3 121.5(4) . .
C1B N1B Cu3 129.7(5) . .
C1A N1A N2A 106.9(5) . .
C1A N1A Cu1 131.6(5) . .
N2A N1A Cu1 121.1(4) . .
C3C N2C N1C 105.2(5) . .
C3C N2C Cu3 134.2(4) . .
N1C N2C Cu3 120.5(4) . .
C8 C9 C10 119.1(5) . .
C8 C9 C1 123.5(5) . .
C10 C9 C1 117.4(5) . .
C2 C1 C9 120.3(5) . .
C2 C1 C11 117.1(5) . .
C9 C1 C11 122.3(5) . .
C3A N2A N1A 108.5(5) . .
C3A N2A Cu2 130.3(4) . .
N1A N2A Cu2 121.1(4) . .
O2 C11 O1 127.5(5) . .
O2 C11 C1 114.8(5) . .
O1 C11 C1 117.6(5) . .
N1C C1C C2C 111.1(5) . .
N1C C1C H1CA 124.4 . .
C2C C1C H1CA 124.4 . .
C3 C4 C10 120.2(6) . .
C3 C4 C12 114.1(6) . .
C10 C4 C12 125.6(6) . .
N1B N2B C3B 110.1(5) . .
N1B N2B Cu2 121.7(4) . .
C3B N2B Cu2 128.2(5) . .
C9 C10 C4 119.8(5) . .
C9 C10 C5 117.8(5) . .
C4 C10 C5 122.4(5) . .
C4 C3 C2 119.4(6) . .
C4 C3 H3A 120.3 . .
C2 C3 H3A 120.3 . .
C7 C8 C9 122.1(6) . .
C7 C8 H8A 118.9 . .
C9 C8 H8A 118.9 . .
N2B C3B C2B 106.4(6) . .
N2B C3B H3BA 126.8 . .
C2B C3B H3BA 126.8 . .
C2C C3C N2C 112.3(6) . .
C2C C3C H3CA 123.8 . .
N2C C3C H3CA 123.8 . .
C3C C2C C1C 104.4(6) . .
C3C C2C H2CA 127.8 . .
C1C C2C H2CA 127.8 . .
N1B C1B C2B 109.2(7) . .
N1B C1B H1BA 125.4 . .
C2B C1B H1BA 125.4 . .
C6 C5 C10 121.6(6) . .
C6 C5 H5A 119.2 . .
C10 C5 H5A 119.2 . .
C1B C2B C3B 105.8(6) . .
C1B C2B H2BA 127.1 . .
C3B C2B H2BA 127.1 . .
C5 C6 C7 120.5(6) . .
C5 C6 H6A 119.7 . .
C7 C6 H6A 119.7 . .
C1 C2 C3 122.2(6) . .
C1 C2 H2A 118.9 . .
C3 C2 H2A 118.9 . .
N1A C1A C2A 109.4(6) . .
N1A C1A H1AA 125.3 . .
C2A C1A H1AA 125.3 . .
N2A C3A C2A 110.5(7) . .
N2A C3A H3AA 124.8 . .
C2A C3A H3AA 124.8 . .
C8 C7 C6 118.8(6) . .
C8 C7 H7A 120.6 . .
C6 C7 H7A 120.6 . .
O1S C3S N1S 122.2(7) . .
O1S C3S H3SA 118.9 . .
N1S C3S H3SA 118.9 . .
C3S N1S C2S 120.8(7) . .
C3S N1S C1S 119.7(8) . .
C2S N1S C1S 119.5(7) . .
N1S C2S H2SA 109.5 . .
N1S C2S H2SB 109.5 . .
H2SA C2S H2SB 109.5 . .
N1S C2S H2SC 109.5 . .
H2SA C2S H2SC 109.5 . .
H2SB C2S H2SC 109.5 . .
C3A C2A C1A 104.7(7) . .
C3A C2A H2AA 127.6 . .
C1A C2A H2AA 127.6 . .
N1S C1S H1SA 109.5 . .
N1S C1S H1SB 109.5 . .
H1SA C1S H1SB 109.5 . .
N1S C1S H1SC 109.5 . .
H1SA C1S H1SC 109.5 . .
H1SB C1S H1SC 109.5 . .
C11 O2 Cu3 128.1(4) . 3
O4 C12 O3 124.0(7) . .
O4 C12 C4 119.0(7) . .
O3 C12 C4 116.9(6) . .
C12 O3 Cu2 106.1(4) . 4_666

loop_
_geom_bond_atom_site_label_1
_geom_bond_atom_site_label_2
_geom_bond_distance
_geom_bond_site_symmetry_2
Cu1 N1C 1.928(5) .
Cu1 N1A 1.925(5) .
Cu1 O1 1.974(4) .
Cu1 O1WS 1.985(4) .
Cu2 N2A 1.946(5) .
Cu2 N2B 1.949(5) .
Cu2 O3 1.984(5) 4_465
Cu2 O1WS 2.007(4) .
Cu3 N2C 1.915(5) .
Cu3 N1B 1.940(5) .
Cu3 O2 1.949(4) 3
Cu3 O1WS 1.971(4) .
O1 C11 1.259(7) .
N1C C1C 1.335(7) .
N1C N2C 1.385(6) .
N1B N2B 1.328(8) .
N1B C1B 1.353(8) .
N1A C1A 1.343(8) .
N1A N2A 1.365(7) .
N2C C3C 1.357(8) .
C9 C8 1.391(8) .
C9 C10 1.420(8) .
C9 C1 1.442(8) .
C1 C2 1.347(9) .
C1 C11 1.526(7) .
N2A C3A 1.327(9) .
C11 O2 1.254(7) .
C1C C2C 1.367(9) .
C1C H1CA 0.9300 .
C4 C3 1.370(9) .
C4 C10 1.426(8) .
C4 C12 1.522(9) .
N2B C3B 1.355(8) .
C10 C5 1.434(8) .
C3 C2 1.401(9) .
C3 H3A 0.9300 .
C8 C7 1.378(9) .
C8 H8A 0.9300 .
C3B C2B 1.419(11) .
C3B H3BA 0.9300 .
C3C C2C 1.331(9) .
C3C H3CA 0.9300 .
C2C H2CA 0.9300 .
C1B C2B 1.365(11) .
C1B H1BA 0.9300 .
C5 C6 1.342(9) .
C5 H5A 0.9300 .
C2B H2BA 0.9300 .
C6 C7 1.419(9) .
C6 H6A 0.9300 .
C2 H2A 0.9300 .
C1A C2A 1.395(11) .
C1A H1AA 0.9300 .
C3A C2A 1.354(10) .
C3A H3AA 0.9300 .
C7 H7A 0.9300 .
O1S C3S 1.250(9) .
C3S N1S 1.314(9) .
C3S H3SA 0.9300 .
N1S C2S 1.443(11) .
N1S C1S 1.468(11) .
C2S H2SA 0.9600 .
C2S H2SB 0.9600 .
C2S H2SC 0.9600 .
C2A H2AA 0.9300 .
C1S H1SA 0.9600 .
C1S H1SB 0.9600 .
C1S H1SC 0.9600 .
O2 Cu3 1.949(4) 3
C12 O4 1.217(9) .
C12 O3 1.257(9) .
O3 Cu2 1.984(5) 4_666
O1SA C1SA 1.46(4) .
